data_1577314
loop_
_publ_author_name
'Fidelius, Jannis'
'Taube, Clemens'
'Schwedtmann, Kai'
'Hennersdorf, Felix'
'Gomila, Rosa Maria'
'Frontera, Antonio'
'Wolf, Robert'
'Weigand, Jan J.'

_publ_section_title
;
 Imidazoliumyl-Substituted Di-and Iso-Tetraphosphanes and Their
 Metal-Mediated Fragmentation Reactions
;
_journal_name_full 'Chemical Science'
_journal_paper_doi 10.1039/D6SC02577C
_journal_year 2026
_chemical_formula_moiety '2(C F3 O3 S), C32 H48 N6 P2'
_chemical_formula_sum 'C34 H48 F6 N6 O6 P2 S2'
_chemical_formula_weight 876.84
_space_group_crystal_system monoclinic
_space_group_IT_number 14
_space_group_name_Hall '-P 2yn'
_space_group_name_H-M_alt 'P 1 21/n 1'
_atom_sites_solution_hydrogens geom
_atom_sites_solution_primary direct
_audit_creation_date 2026-01-11
_audit_creation_method
;
Olex2 1.5
(compiled 2025.07.13 svn.rb7424aed for OlexSys, GUI svn.r7314)
;
_audit_update_record
;
2026-01-21 deposited with the CCDC.	2026-05-28 downloaded from the CCDC.
;
_cell_angle_alpha 90
_cell_angle_beta 98.2437(5)
_cell_angle_gamma 90
_cell_formula_units_Z 6
_cell_length_a 7.88912(4)
_cell_length_b 35.09855(17)
_cell_length_c 22.64824(12)
_cell_measurement_reflns_used 40785
_cell_measurement_temperature 100.01(10)
_cell_measurement_theta_max 76.4550
_cell_measurement_theta_min 2.5110
_cell_volume 6206.42(6)
_computing_cell_refinement 'CrysAlisPro 1.171.38.41 (Rigaku OD, 2015)'
_computing_data_collection 'CrysAlisPro 1.171.38.41 (Rigaku OD, 2015)'
_computing_data_reduction 'CrysAlisPro 1.171.38.41 (Rigaku OD, 2015)'
_computing_molecular_graphics 'Olex2 1.5 (Dolomanov et al., 2009)'
_computing_publication_material 'Olex2 1.5 (Dolomanov et al., 2009)'
_computing_structure_refinement 'SHELXL 2018/3 (Sheldrick, 2015)'
_computing_structure_solution 'ShelXT (Sheldrick, 2015)'
_diffrn_ambient_environment N~2~
_diffrn_ambient_temperature 100.01(10)
_diffrn_detector 'CCD plate'
_diffrn_detector_area_resol_mean 5.2850
_diffrn_detector_type AtlasS2
_diffrn_measured_fraction_theta_full 1.000
_diffrn_measured_fraction_theta_max 0.994
_diffrn_measurement_details
;
List of Runs (angles in degrees, time in seconds):

  # Type    Start    End  Width  t~exp~   \w     \q     \k     \f   Frames
#--------------------------------------------------------------------------
  1  \w    -50.00  33.00   0.50    3.00    --  -38.50  38.00  90.00  166
  2  \w   -117.00  -3.00   0.50    3.00    --  -38.50 -19.00 -90.00  228
  3  \w    -53.00  -7.00   0.50    3.00    --  -38.50 125.00-180.00   92
  4  \w     35.00  93.00   0.50    3.00    --   42.50-125.00-180.00  116
  5  \w      3.00  35.00   0.50    3.00    --   42.50 -99.00-180.00   64
  6  \w     24.00  96.00   0.50    3.00    --   42.50-125.00 -30.00  144
  7  \w     75.00 121.00   0.50   15.00    --  111.00-125.00  30.00   92
  8  \w     31.00  88.00   0.50   15.00    --  111.00 -94.00-120.00  114
  9  \w     89.00 177.00   0.50   15.00    --  111.00  30.00-150.00  176
 10  \w     41.00  69.00   0.50   15.00    --  111.00-125.00  60.00   56
 11  \w     95.00 121.00   0.50   15.00    --  111.00-125.00  60.00   52
 12  \w    108.00 135.00   0.50   15.00    --  111.00  15.00 150.00   54
 13  \w     90.00 141.00   0.50   15.00    --  111.00  45.00 150.00  102
 14  \w     49.00  96.00   0.50   15.00    --  111.00 -94.00 -60.00   94
 15  \w     40.00 127.00   0.50   15.00    --  111.00 -45.00 120.00  174
 16  \w     42.00  98.00   0.50   15.00    --  111.00 -61.00 -30.00  112
 17  \w     87.00 143.00   0.50   15.00    --  111.00  30.00  30.00  112
 18  \w     39.00  82.00   0.50   15.00    --  111.00-125.00 120.00   86
 19  \w    100.00 135.00   0.50   15.00    --  111.00 -77.00  90.00   70
 20  \w     54.00  81.00   0.50   15.00    --  111.00-125.00-120.00   54
 21  \w     91.00 121.00   0.50   15.00    --  111.00-125.00-120.00   60
 22  \w    114.00 153.00   0.50   15.00    --  111.00  45.00-120.00   78
 23  \w    122.00 178.00   0.50   15.00    --  111.00  77.00-120.00  112
 24  \w     94.00 121.00   0.50   15.00    --  111.00-125.00 -60.00   54
 25  \w     94.00 170.00   0.50   15.00    --  111.00  45.00 -30.00  152
 26  \w    124.00 176.00   0.50   15.00    --  111.00 125.00-180.00  104
 27  \w     46.00  94.00   0.50   15.00    --  111.00 -77.00  90.00   96
 28  \w     88.00 170.00   0.50   15.00    --  111.00  30.00 -60.00  164
 29  \w     60.00  96.00   0.50   15.00    --  111.00 -94.00 -90.00   72
 30  \w     84.00 109.00   0.50   15.00    --  111.00 -94.00   0.00   50
 31  \w     45.00 135.00   0.50   15.00    --  111.00 -45.00-150.00  180
 32  \w     84.00 109.00   0.50   15.00    --  111.00 -94.00  60.00   50
 33  \w     66.00 121.00   0.50   15.00    --  111.00-125.00-180.00  110
;
_diffrn_measurement_device 'four-circle diffractometer'
_diffrn_measurement_device_type 'SuperNova, Dual, Cu at zero, AtlasS2'
_diffrn_measurement_method '\w scans'
_diffrn_orient_matrix_type 'CrysAlisPro convention (1999,Acta A55,543-557)'
_diffrn_orient_matrix_UB_11 -0.1440451000
_diffrn_orient_matrix_UB_12 -0.0286751000
_diffrn_orient_matrix_UB_13 -0.0208730000
_diffrn_orient_matrix_UB_21 -0.0977148000
_diffrn_orient_matrix_UB_22 0.0133193000
_diffrn_orient_matrix_UB_23 0.0504877000
_diffrn_orient_matrix_UB_31 -0.0928147000
_diffrn_orient_matrix_UB_32 0.0304525000
_diffrn_orient_matrix_UB_33 -0.0417248000
_diffrn_radiation_monochromator mirror
_diffrn_radiation_probe x-ray
_diffrn_radiation_type CuK\a
_diffrn_radiation_wavelength 1.54184
_diffrn_reflns_av_R_equivalents 0.0276
_diffrn_reflns_av_unetI/netI 0.0196
_diffrn_reflns_Laue_measured_fraction_full 1.000
_diffrn_reflns_Laue_measured_fraction_max 0.994
_diffrn_reflns_limit_h_max 9
_diffrn_reflns_limit_h_min -9
_diffrn_reflns_limit_k_max 43
_diffrn_reflns_limit_k_min -42
_diffrn_reflns_limit_l_max 28
_diffrn_reflns_limit_l_min -28
_diffrn_reflns_number 68320
_diffrn_reflns_point_group_measured_fraction_full 1.000
_diffrn_reflns_point_group_measured_fraction_max 0.994
_diffrn_reflns_theta_full 67.684
_diffrn_reflns_theta_max 76.745
_diffrn_reflns_theta_min 2.339
_diffrn_source 'micro-focus sealed X-ray tube'
_diffrn_source_type 'SuperNova (Cu) X-ray Source'
_exptl_absorpt_coefficient_mu 2.575
_exptl_absorpt_correction_T_max 0.847
_exptl_absorpt_correction_T_min 0.692
_exptl_absorpt_correction_type gaussian
_exptl_absorpt_process_details
;
CrysAlisPro 1.171.38.41 (Rigaku Oxford Diffraction, 2015)
Numerical absorption correction based on gaussian integration over
			a multifaceted crystal model
Empirical absorption correction using spherical harmonics,
 implemented in SCALE3 ABSPACK scaling algorithm.
;
_exptl_crystal_colour 'clear colourless'
_exptl_crystal_colour_lustre clear
_exptl_crystal_colour_primary colourless
_exptl_crystal_density_diffrn 1.408
_exptl_crystal_description block
_exptl_crystal_F_000 2748
_exptl_crystal_size_max 0.187
_exptl_crystal_size_mid 0.14
_exptl_crystal_size_min 0.081
_refine_diff_density_max 0.513
_refine_diff_density_min -0.577
_refine_diff_density_rms 0.061
_refine_ls_extinction_method none
_refine_ls_goodness_of_fit_ref 1.017
_refine_ls_hydrogen_treatment constr
_refine_ls_matrix_type full
_refine_ls_number_parameters 863
_refine_ls_number_reflns 12985
_refine_ls_number_restraints 216
_refine_ls_restrained_S_all 1.026
_refine_ls_R_factor_all 0.0509
_refine_ls_R_factor_gt 0.0486
_refine_ls_shift/su_max 0.001
_refine_ls_shift/su_mean 0.000
_refine_ls_structure_factor_coef Fsqd
_refine_ls_weighting_details 'w=1/[\s^2^(Fo^2^)+(0.0632P)^2^+6.5489P] where P=(Fo^2^+2Fc^2^)/3'
_refine_ls_weighting_scheme calc
_refine_ls_wR_factor_gt 0.1244
_refine_ls_wR_factor_ref 0.1264
_reflns_Friedel_coverage 0.000
_reflns_number_gt 12179
_reflns_number_total 12985
_reflns_threshold_expression 'I > 2\s(I)'
_cod_data_source_file d6sc02577c2.cif
_cod_data_source_block jjw1064
_cod_original_cell_volume 6206.43(6)
_cod_database_code 1577314
_shelx_shelxl_version_number 2018/3
_chemical_oxdiff_formula 'C216 H320 Cl4 F24 N36 O36 S20 P1 '
_shelx_space_group_comment
;
The symmetry employed for this shelxl refinement is uniquely defined
by the following loop, which should always be used as a source of
symmetry information in preference to the above space-group names.
They are only intended as comments.
;
_shelx_estimated_absorpt_t_max 0.819
_shelx_estimated_absorpt_t_min 0.645
_reflns_odcompleteness_completeness 99.98
_reflns_odcompleteness_iscentric 1
_reflns_odcompleteness_theta 66.97
_olex2_refinement_description
;
1. Fixed Uiso
 At 1.2 times of:
  All C(H) groups
 At 1.5 times of:
  All C(H,H,H) groups, All C(H,H,H,H,H,H) groups
2. Restrained distances
 S2A-O5A \\sim S2B-O4B
 with sigma of 0.02
 S2A-O4A \\sim S2B-O5B
 with sigma of 0.02
 S2A-O6A \\sim S2B-O6B
 with sigma of 0.02
 S2A-C49B \\sim S2B-C49A
 with sigma of 0.02
 F4B-C49B \\sim F4A-C49A
 with sigma of 0.02
 F5B-C49B \\sim F6A-C49A
 with sigma of 0.02
 F6B-C49B \\sim F5A-C49A
 with sigma of 0.02
 S2A-F4B \\sim S2B-F4A
 with sigma of 0.04
 S2A-F5B \\sim S2B-F6A
 with sigma of 0.04
 S2A-F6B \\sim S2B-F5A
 with sigma of 0.04
 F4B-F5B \\sim F4A-F6A
 with sigma of 0.04
 F4B-F6B \\sim F4A-F5A
 with sigma of 0.04
 F5B-F6B \\sim F6A-F5A
 with sigma of 0.04
 O5A-O4A \\sim O4B-O5B
 with sigma of 0.04
 O5A-O6A \\sim O4B-O6B
 with sigma of 0.04
 O5A-C49B \\sim O4B-C49A
 with sigma of 0.04
 O4A-O6A \\sim O5B-O6B
 with sigma of 0.04
 O4A-C49B \\sim O5B-C49A
 with sigma of 0.04
 O6A-C49B \\sim O6B-C49A
 with sigma of 0.04
 S3B-O7B \\sim S3A-O8A
 with sigma of 0.02
 S3B-O9B \\sim S3A-O9A
 with sigma of 0.02
 S3B-O8B \\sim S3A-O7A
 with sigma of 0.02
 S3B-C50A \\sim S3A-C50B
 with sigma of 0.02
 F7A-C50A \\sim F9B-C50B
 with sigma of 0.02
 F9A-C50A \\sim F7B-C50B
 with sigma of 0.02
 F8A-C50A \\sim F8B-C50B
 with sigma of 0.02
 S3B-F7A \\sim S3A-F9B
 with sigma of 0.04
 S3B-F9A \\sim S3A-F7B
 with sigma of 0.04
 S3B-F8A \\sim S3A-F8B
 with sigma of 0.04
 O7B-O9B \\sim O8A-O9A
 with sigma of 0.04
 O7B-O8B \\sim O8A-O7A
 with sigma of 0.04
 O7B-C50A \\sim O8A-C50B
 with sigma of 0.04
 F7A-F9A \\sim F9B-F7B
 with sigma of 0.04
 F7A-F8A \\sim F9B-F8B
 with sigma of 0.04
 F9A-F8A \\sim F7B-F8B
 with sigma of 0.04
 O9B-O8B \\sim O9A-O7A
 with sigma of 0.04
 O9B-C50A \\sim O9A-C50B
 with sigma of 0.04
 O8B-C50A \\sim O7A-C50B
 with sigma of 0.04
 F7B-F8B \\sim F8B-F9B
 with sigma of 0.1
 N7-C41A \\sim N7-C41B
 with sigma of 0.02
 C41A-C42A \\sim C41B-C42B
 with sigma of 0.02
 C41A-C029 \\sim C41B-C029
 with sigma of 0.02
 N7-C42A \\sim N7-C42B
 with sigma of 0.04
 C42A-C029 \\sim C42B-C029
 with sigma of 0.04
3. Uiso/Uaniso restraints and constraints
F7A \\sim F7B: within 2A with sigma of 0.01 and sigma for terminal atoms of
0.02 within 2A
F8A \\sim F8B: within 2A with sigma of 0.01 and sigma for terminal atoms of
0.02 within 2A
F9A \\sim F9B: within 2A with sigma of 0.01 and sigma for terminal atoms of
0.02 within 2A
F7A \\sim F7B \\sim F8A \\sim F8B \\sim F9A \\sim F9B: within 2A with sigma of
0.01 and sigma for terminal atoms of 0.02 within 2A
C50A \\sim C50B: within 2A with sigma of 0.01 and sigma for terminal atoms of
0.02 within 2A
F4B \\sim F5A: within 2A with sigma of 0.01 and sigma for terminal atoms of
0.02 within 2A
O7B \\sim O8A: within 2A with sigma of 0.01 and sigma for terminal atoms of
0.02 within 2A
O7A \\sim O7B \\sim O8A \\sim O8B \\sim O9A \\sim O9B: within 2A with sigma of
0.01 and sigma for terminal atoms of 0.02 within 2A
Uanis(O6B) = Uanis(O4A)
Uanis(C42B) = Uanis(C42A)
Uanis(C41B) = Uanis(C41A)
Uanis(O8A) = Uanis(O7B) = Uanis(O9A) = Uanis(O9B) = Uanis(O7A) = Uanis(O8B)
Uanis(F5A) = Uanis(F4B)
Uanis(O5B) = Uanis(O4A) = Uanis(O6B) = Uanis(O5A) = Uanis(O4B) = Uanis(O6A)
4. Rigid body (RIGU) restrains
 S3A, F7B, F8B, F9B, O7A, O8A, O9A, C50B
 with sigma for 1-2 distances of 0.004 and sigma for 1-3 distances of 0.004
 S3B, F7A, F8A, F9A, O7B, O8B, O9B, C50A
 with sigma for 1-2 distances of 0.004 and sigma for 1-3 distances of 0.004
5. Others
 Sof(S2B)=Sof(F4A)=Sof(F5A)=Sof(F6A)=Sof(O4B)=Sof(O5B)=Sof(O6B)=Sof(C49A)=1-
 FVAR(1)
 Sof(S2A)=Sof(F4B)=Sof(F5B)=Sof(F6B)=Sof(O4A)=Sof(O5A)=Sof(O6A)=Sof(C49B)=
 FVAR(1)
 Sof(S3A)=Sof(F7B)=Sof(F8B)=Sof(F9B)=Sof(O7A)=Sof(O8A)=Sof(O9A)=Sof(C50B)=1-
 FVAR(2)
 Sof(S3B)=Sof(F7A)=Sof(F8A)=Sof(F9A)=Sof(O7B)=Sof(O8B)=Sof(O9B)=Sof(C50A)=
 FVAR(2)
 Sof(H02D)=Sof(H02E)=Sof(H02F)=Sof(C41B)=Sof(H41B)=Sof(C42B)=Sof(H42D)=
 Sof(H42E)=Sof(H42F)=1-FVAR(3)
 Sof(H02A)=Sof(H02B)=Sof(H02C)=Sof(C41A)=Sof(H41A)=Sof(C42A)=Sof(H42A)=
 Sof(H42B)=Sof(H42C)=FVAR(3)
6.a Ternary CH refined with riding coordinates:
 C2(H2), C9(H9), C18(H18), C25(H25), C34(H34), C41A(H41A), C41B(H41B)
6.b Aromatic/amide H refined with riding coordinates:
 C13(H13), C14(H14), C15(H15), C16(H16), C29(H29), C30(H30), C31(H31),
 C32(H32), C44(H44), C45(H45), C46(H46), C47(H47)
6.c Idealised Me refined as rotating group:
 C3(H3A,H3B,H3C), C4(H4A,H4B,H4C), C6(H6A,H6B,H6C), C8(H8A,H8B,H8C), C10(H10A,
 H10B,H10C), C11(H11A,H11B,H11C), C19(H19A,H19B,H19C), C20(H20A,H20B,H20C),
 C22(H22A,H22B,H22C), C24(H24A,H24B,H24C), C26(H26A,H26B,H26C), C27(H27A,H27B,
 H27C), C029(H02A,H02B,H02C), C029(H02D,H02E,H02F), C35(H35A,H35B,H35C),
 C36(H36A,H36B,H36C), C38(H38A,H38B,H38C), C40(H40A,H40B,H40C), C42A(H42A,H42B,
 H42C), C42B(H42D,H42E,H42F)
;
_olex2_submission_special_instructions 'No special instructions were received'
_oxdiff_exptl_absorpt_empirical_details
;
Empirical correction (ABSPACK) includes:
- Absorption correction using spherical harmonics
- Frame scaling
;
_oxdiff_exptl_absorpt_empirical_full_max 1.878
_oxdiff_exptl_absorpt_empirical_full_min 0.810

loop_
_space_group_symop_operation_xyz
'x, y, z'
'-x+1/2, y+1/2, -z+1/2'
'-x, -y, -z'
'x-1/2, -y-1/2, z-1/2'

loop_
_atom_site_label
_atom_site_type_symbol
_atom_site_fract_x
_atom_site_fract_y
_atom_site_fract_z
_atom_site_U_iso_or_equiv
_atom_site_adp_type
_atom_site_occupancy
_atom_site_site_symmetry_order
_atom_site_calc_flag
_atom_site_refinement_flags_posn
_atom_site_refinement_flags_adp
_atom_site_refinement_flags_occupancy
_atom_site_disorder_assembly
_atom_site_disorder_group
S1 S -0.02482(7) -0.02934(2) 0.67438(2) 0.03264(12) Uani 1 1 d . . . . .
F1 F -0.1816(3) 0.02421(7) 0.60701(9) 0.0889(8) Uani 1 1 d . . . . .
F2 F -0.3128(2) 0.00798(5) 0.67826(9) 0.0583(4) Uani 1 1 d . . . . .
F3 F -0.0891(2) 0.04228(4) 0.69423(11) 0.0706(6) Uani 1 1 d . . . . .
O1 O -0.0122(5) -0.03489(7) 0.73660(9) 0.0909(10) Uani 1 1 d . . . . .
O2 O 0.1290(2) -0.01777(5) 0.65228(12) 0.0608(6) Uani 1 1 d . . . . .
O3 O -0.1198(3) -0.05741(6) 0.63824(10) 0.0575(6) Uani 1 1 d . . . . .
C48 C -0.1589(3) 0.01304(6) 0.66278(11) 0.0355(5) Uani 1 1 d . . . . .
S2A S 0.66348(8) 0.31120(2) 0.64485(4) 0.0275(2) Uani 0.790(2) 1 d D . P A 1
S2B S 0.7194(4) 0.30326(6) 0.68202(11) 0.0301(7) Uani 0.210(2) 1 d D . P A 2
F4A F 0.7176(17) 0.3573(4) 0.6034(5) 0.119(6) Uani 0.210(2) 1 d D . P A 2
F4B F 0.9735(10) 0.3382(4) 0.6392(7) 0.0538(11) Uani 0.790(2) 1 d D U P A 1
F5A F 0.963(4) 0.3371(15) 0.634(3) 0.0538(11) Uani 0.210(2) 1 d D U P A 2
F5B F 0.8125(8) 0.37452(16) 0.6845(4) 0.0691(17) Uani 0.790(2) 1 d D . P A 1
F6A F 0.831(2) 0.3725(6) 0.6920(12) 0.063(7) Uani 0.210(2) 1 d D . P A 2
F6B F 0.9290(2) 0.32355(7) 0.72642(8) 0.0529(5) Uani 0.790(2) 1 d D . P A 1
O4A O 0.5444(3) 0.32094(7) 0.68517(11) 0.0379(3) Uani 0.790(2) 1 d D . P A 1
O4B O 0.6969(14) 0.2753(3) 0.6341(5) 0.0379(3) Uani 0.210(2) 1 d D . P A 2
O5A O 0.7309(3) 0.27281(8) 0.64449(12) 0.0379(3) Uani 0.790(2) 1 d D . P A 1
O5B O 0.8317(10) 0.2949(2) 0.7344(3) 0.0379(3) Uani 0.210(2) 1 d D . P A 2
O6A O 0.6153(3) 0.32728(6) 0.58644(10) 0.0379(3) Uani 0.790(2) 1 d D . P A 1
O6B O 0.5677(12) 0.3124(3) 0.6971(5) 0.0379(3) Uani 0.210(2) 1 d D . P A 2
C49A C 0.807(2) 0.3447(4) 0.6514(7) 0.063(6) Uani 0.210(2) 1 d D . P A 2
C49B C 0.8544(4) 0.33852(11) 0.67421(19) 0.0337(8) Uani 0.790(2) 1 d D . P A 1
S3A S 0.8034(3) 0.64509(7) 0.64057(16) 0.0322(8) Uani 0.2002(18) 1 d D . P B 2
S3B S 0.86522(9) 0.63957(2) 0.67991(3) 0.02913(19) Uani 0.7998(18) 1 d D . P B 1
F7A F 0.9719(3) 0.70705(5) 0.71595(9) 0.0549(6) Uani 0.7998(18) 1 d D U P B 1
F7B F 0.9562(19) 0.7084(4) 0.6762(8) 0.102(4) Uani 0.2002(18) 1 d D U P B 2
F8A F 1.1309(3) 0.67999(8) 0.65808(13) 0.0629(6) Uani 0.7998(18) 1 d D U P B 1
F8B F 1.0928(16) 0.6738(4) 0.6202(7) 0.093(3) Uani 0.2002(18) 1 d D U P B 2
F9A F 0.8906(3) 0.70396(6) 0.62218(8) 0.0514(5) Uani 0.7998(18) 1 d D U P B 1
F9B F 1.0863(13) 0.6604(3) 0.7143(5) 0.085(3) Uani 0.2002(18) 1 d D U P B 2
O7A O 0.8712(15) 0.6075(3) 0.6392(5) 0.0419(3) Uani 0.2002(18) 1 d D U P B 2
O7B O 0.6933(4) 0.65319(8) 0.68478(12) 0.0419(3) Uani 0.7998(18) 1 d D U P B 1
O8A O 0.7089(16) 0.6454(3) 0.6945(5) 0.0419(3) Uani 0.2002(18) 1 d D U P B 2
O8B O 0.9663(3) 0.62526(6) 0.73347(9) 0.0419(3) Uani 0.7998(18) 1 d D . P B 1
O9A O 0.7375(12) 0.6602(2) 0.5823(3) 0.0419(3) Uani 0.2002(18) 1 d D . P B 2
O9B O 0.8833(4) 0.61829(7) 0.62675(11) 0.0419(3) Uani 0.7998(18) 1 d D U P B 1
C50A C 0.9693(5) 0.68457(11) 0.66879(15) 0.0357(7) Uani 0.7998(18) 1 d D U P B 1
C50B C 0.9914(18) 0.6728(5) 0.6645(8) 0.063(4) Uani 0.2002(18) 1 d D U P B 2
P1 P 0.89872(6) 0.51104(2) 0.52592(2) 0.01855(10) Uani 1 1 d . . . . .
N1 N 1.0170(2) 0.52792(4) 0.64445(7) 0.0217(3) Uani 1 1 d . . . . .
N2 N 1.16225(19) 0.56059(4) 0.58712(7) 0.0209(3) Uani 1 1 d . . . . .
N3 N 0.7435(2) 0.53499(5) 0.42168(7) 0.0247(3) Uani 1 1 d . . . . .
C1 C 1.0309(2) 0.53582(5) 0.58675(8) 0.0193(3) Uani 1 1 d . . . . .
C2 C 0.8837(3) 0.50462(6) 0.66840(9) 0.0282(4) Uani 1 1 d . . . . .
H2 H 0.907544 0.507583 0.711825 0.034 Uiso 1 1 calc R U . . .
C3 C 0.7079(3) 0.52078(7) 0.65094(12) 0.0401(5) Uani 1 1 d . . . . .
H3A H 0.710619 0.547799 0.657572 0.060 Uiso 1 1 calc R U . . .
H3B H 0.630183 0.509187 0.674573 0.060 Uiso 1 1 calc R U . . .
H3C H 0.670143 0.515698 0.609489 0.060 Uiso 1 1 calc R U . . .
C4 C 0.8990(4) 0.46238(6) 0.65731(11) 0.0411(5) Uani 1 1 d . . . . .
H4A H 0.865487 0.457146 0.615670 0.062 Uiso 1 1 calc R U . . .
H4B H 0.825853 0.448652 0.680258 0.062 Uiso 1 1 calc R U . . .
H4C H 1.015575 0.454499 0.668963 0.062 Uiso 1 1 calc R U . . .
C5 C 1.1416(3) 0.54746(6) 0.68095(8) 0.0258(4) Uani 1 1 d . . . . .
C6 C 1.1613(3) 0.54621(7) 0.74747(9) 0.0358(5) Uani 1 1 d . . . . .
H6A H 1.059572 0.556004 0.760690 0.054 Uiso 1 1 calc R U . . .
H6B H 1.257867 0.561452 0.763743 0.054 Uiso 1 1 calc R U . . .
H6C H 1.179299 0.520353 0.760745 0.054 Uiso 1 1 calc R U . . .
C7 C 1.2329(2) 0.56803(5) 0.64549(9) 0.0252(4) Uani 1 1 d . . . . .
C8 C 1.3759(3) 0.59519(7) 0.66478(11) 0.0363(5) Uani 1 1 d . . . . .
H8A H 1.456414 0.594453 0.636807 0.054 Uiso 1 1 calc R U . . .
H8B H 1.432304 0.588061 0.703603 0.054 Uiso 1 1 calc R U . . .
H8C H 1.330723 0.620512 0.666346 0.054 Uiso 1 1 calc R U . . .
C9 C 1.2207(3) 0.57605(6) 0.53243(9) 0.0269(4) Uani 1 1 d . . . . .
H9 H 1.139303 0.567096 0.498478 0.032 Uiso 1 1 calc R U . . .
C10 C 1.2153(3) 0.61957(6) 0.53101(12) 0.0397(5) Uani 1 1 d . . . . .
H10A H 1.106971 0.628204 0.540487 0.060 Uiso 1 1 calc R U . . .
H10B H 1.229894 0.628337 0.491896 0.060 Uiso 1 1 calc R U . . .
H10C H 1.305845 0.629507 0.559739 0.060 Uiso 1 1 calc R U . . .
C11 C 1.3954(3) 0.55978(7) 0.52471(10) 0.0342(5) Uani 1 1 d . . . . .
H11A H 1.482291 0.571652 0.552713 0.051 Uiso 1 1 calc R U . . .
H11B H 1.417861 0.564639 0.484844 0.051 Uiso 1 1 calc R U . . .
H11C H 1.395936 0.532797 0.531695 0.051 Uiso 1 1 calc R U . . .
C12 C 0.8085(2) 0.54913(5) 0.47536(8) 0.0199(3) Uani 1 1 d . . . . .
C13 C 0.7894(2) 0.58680(5) 0.49213(8) 0.0233(4) Uani 1 1 d . . . . .
H13 H 0.835575 0.595385 0.529873 0.028 Uiso 1 1 calc R U . . .
C14 C 0.6990(3) 0.61124(6) 0.45070(9) 0.0265(4) Uani 1 1 d . . . . .
H14 H 0.683684 0.636657 0.460288 0.032 Uiso 1 1 calc R U . . .
C15 C 0.6320(3) 0.59736(6) 0.39508(9) 0.0278(4) Uani 1 1 d . . . . .
H15 H 0.571035 0.613223 0.366742 0.033 Uiso 1 1 calc R U . . .
C16 C 0.6576(3) 0.55925(6) 0.38238(8) 0.0279(4) Uani 1 1 d . . . . .
H16 H 0.612983 0.550086 0.344827 0.034 Uiso 1 1 calc R U . . .
P2 P -0.22236(5) 0.17745(2) 0.52078(2) 0.01701(10) Uani 1 1 d . . . . .
P3 P -0.01916(6) 0.15698(2) 0.46806(2) 0.01800(10) Uani 1 1 d . . . . .
N4 N 0.04156(18) 0.22585(4) 0.58451(6) 0.0174(3) Uani 1 1 d . . . . .
N5 N -0.10676(19) 0.19229(4) 0.64011(6) 0.0188(3) Uani 1 1 d . . . . .
N6 N -0.3701(2) 0.20605(5) 0.41793(7) 0.0257(3) Uani 1 1 d . . . . .
N7 N -0.1235(2) 0.13937(4) 0.34900(7) 0.0208(3) Uani 1 1 d D . . . .
N8 N -0.27887(19) 0.10740(4) 0.40409(6) 0.0182(3) Uani 1 1 d . . . . .
N9 N 0.1406(2) 0.13004(5) 0.57044(7) 0.0248(3) Uani 1 1 d . . . . .
C17 C -0.0902(2) 0.20081(5) 0.58295(7) 0.0172(3) Uani 1 1 d . . . . .
C18 C -0.2384(3) 0.16773(5) 0.66269(9) 0.0246(4) Uani 1 1 d . . . . .
H18 H -0.220709 0.171283 0.706055 0.029 Uiso 1 1 calc R U . . .
C19 C -0.2082(3) 0.12584(6) 0.65324(11) 0.0360(5) Uani 1 1 d . . . . .
H19A H -0.233562 0.119987 0.611500 0.054 Uiso 1 1 calc R U . . .
H19B H -0.281259 0.111119 0.674935 0.054 Uiso 1 1 calc R U . . .
H19C H -0.090695 0.119782 0.667271 0.054 Uiso 1 1 calc R U . . .
C20 C -0.4175(3) 0.18132(6) 0.64210(10) 0.0316(4) Uani 1 1 d . . . . .
H20A H -0.421951 0.208534 0.645901 0.047 Uiso 1 1 calc R U . . .
H20B H -0.494377 0.169822 0.666130 0.047 Uiso 1 1 calc R U . . .
H20C H -0.450734 0.174311 0.601106 0.047 Uiso 1 1 calc R U . . .
C21 C 0.0160(2) 0.21168(5) 0.67763(8) 0.0219(4) Uani 1 1 d . . . . .
C22 C 0.0288(3) 0.21098(7) 0.74401(9) 0.0322(4) Uani 1 1 d . . . . .
H22A H -0.069923 0.223175 0.755848 0.048 Uiso 1 1 calc R U . . .
H22B H 0.130357 0.224265 0.761229 0.048 Uiso 1 1 calc R U . . .
H22C H 0.034260 0.185056 0.757660 0.048 Uiso 1 1 calc R U . . .
C23 C 0.1099(2) 0.23263(5) 0.64313(8) 0.0208(3) Uani 1 1 d . . . . .
C24 C 0.2539(3) 0.25907(6) 0.66383(9) 0.0272(4) Uani 1 1 d . . . . .
H24A H 0.336342 0.258172 0.636538 0.041 Uiso 1 1 calc R U . . .
H24B H 0.307520 0.251531 0.702822 0.041 Uiso 1 1 calc R U . . .
H24C H 0.210623 0.284556 0.665486 0.041 Uiso 1 1 calc R U . . .
C25 C 0.1024(2) 0.24216(5) 0.53050(8) 0.0224(4) Uani 1 1 d . . . . .
H25 H 0.021596 0.233767 0.496006 0.027 Uiso 1 1 calc R U . . .
C26 C 0.0980(3) 0.28562(6) 0.53067(9) 0.0324(5) Uani 1 1 d . . . . .
H26A H -0.010408 0.294138 0.540304 0.049 Uiso 1 1 calc R U . . .
H26B H 0.113161 0.294958 0.491933 0.049 Uiso 1 1 calc R U . . .
H26C H 0.188379 0.295099 0.559867 0.049 Uiso 1 1 calc R U . . .
C27 C 0.2765(3) 0.22610(6) 0.52256(10) 0.0312(4) Uani 1 1 d . . . . .
H27A H 0.363107 0.237457 0.551289 0.047 Uiso 1 1 calc R U . . .
H27B H 0.300006 0.231688 0.483037 0.047 Uiso 1 1 calc R U . . .
H27C H 0.276460 0.199001 0.528327 0.047 Uiso 1 1 calc R U . . .
C28 C -0.3088(2) 0.21746(5) 0.47353(8) 0.0189(3) Uani 1 1 d . . . . .
C29 C -0.3286(2) 0.25415(5) 0.49483(8) 0.0218(3) Uani 1 1 d . . . . .
H29 H -0.286141 0.260680 0.533960 0.026 Uiso 1 1 calc R U . . .
C029 C -0.0326(3) 0.20620(6) 0.33302(11) 0.0393(5) Uani 1 1 d D . . . .
H02A H -0.151203 0.211282 0.319147 0.059 Uiso 0.908(5) 1 calc R U P C 1
H02B H 0.037504 0.221111 0.310484 0.059 Uiso 0.908(5) 1 calc R U P C 1
H02C H -0.007111 0.212768 0.374494 0.059 Uiso 0.908(5) 1 calc R U P C 1
H02D H -0.142067 0.205762 0.308257 0.059 Uiso 0.092(5) 1 calc R U P C 2
H02E H 0.046202 0.221113 0.314068 0.059 Uiso 0.092(5) 1 calc R U P C 2
H02F H -0.044652 0.217258 0.370967 0.059 Uiso 0.092(5) 1 calc R U P C 2
C30 C -0.4136(2) 0.28069(5) 0.45587(9) 0.0255(4) Uani 1 1 d . . . . .
H30 H -0.428812 0.305513 0.468498 0.031 Uiso 1 1 calc R U . . .
C31 C -0.4756(3) 0.26984(6) 0.39796(9) 0.0289(4) Uani 1 1 d . . . . .
H31 H -0.532002 0.287196 0.370968 0.035 Uiso 1 1 calc R U . . .
C32 C -0.4512(3) 0.23237(6) 0.38127(9) 0.0302(4) Uani 1 1 d . . . . .
H32 H -0.493459 0.225117 0.342448 0.036 Uiso 1 1 calc R U . . .
C33 C -0.1478(2) 0.13255(5) 0.40600(8) 0.0187(3) Uani 1 1 d . . . . .
C34 C -0.3464(2) 0.09250(5) 0.45764(8) 0.0215(4) Uani 1 1 d . . . . .
H34 H -0.267365 0.100977 0.492533 0.026 Uiso 1 1 calc R U . . .
C35 C -0.5206(3) 0.10974(6) 0.46320(9) 0.0289(4) Uani 1 1 d . . . . .
H35A H -0.517193 0.136735 0.456663 0.043 Uiso 1 1 calc R U . . .
H35B H -0.548303 0.104878 0.502425 0.043 Uiso 1 1 calc R U . . .
H35C H -0.606243 0.098467 0.434006 0.043 Uiso 1 1 calc R U . . .
C36 C -0.3479(3) 0.04904(6) 0.45930(9) 0.0310(4) Uani 1 1 d . . . . .
H36A H -0.444169 0.039717 0.432436 0.046 Uiso 1 1 calc R U . . .
H36B H -0.356554 0.040602 0.499077 0.046 Uiso 1 1 calc R U . . .
H36C H -0.243908 0.039456 0.447432 0.046 Uiso 1 1 calc R U . . .
C37 C -0.3388(2) 0.09882(5) 0.34528(8) 0.0220(4) Uani 1 1 d . . . . .
C38 C -0.4795(3) 0.07135(6) 0.32455(9) 0.0291(4) Uani 1 1 d . . . . .
H38A H -0.434822 0.045869 0.326819 0.044 Uiso 1 1 calc R U . . .
H38B H -0.526461 0.077038 0.284032 0.044 Uiso 1 1 calc R U . . .
H38C H -0.567754 0.073491 0.349485 0.044 Uiso 1 1 calc R U . . .
C39 C -0.2402(3) 0.11853(5) 0.31106(8) 0.0234(4) Uani 1 1 d . . . . .
C40 C -0.2395(3) 0.11668(6) 0.24530(9) 0.0319(4) Uani 1 1 d . . . . .
H40A H -0.244786 0.142013 0.229170 0.048 Uiso 1 1 calc R U . . .
H40B H -0.336982 0.102369 0.227137 0.048 Uiso 1 1 calc R U . . .
H40C H -0.136413 0.104452 0.237265 0.048 Uiso 1 1 calc R U . . .
C41A C 0.0035(3) 0.16440(6) 0.32508(11) 0.0247(5) Uani 0.908(5) 1 d D . P C 1
H41A H -0.010809 0.159885 0.281949 0.030 Uiso 0.908(5) 1 calc R U P C 1
C41B C 0.038(2) 0.1639(4) 0.3426(12) 0.0247(5) Uani 0.092(5) 1 d D . P C 2
H41B H 0.098056 0.164644 0.383585 0.030 Uiso 0.092(5) 1 calc R U P C 2
C42A C 0.1860(3) 0.15312(7) 0.34882(10) 0.0295(5) Uani 0.908(5) 1 d D . P C 1
H42A H 0.212495 0.160838 0.389764 0.044 Uiso 0.908(5) 1 calc R U P C 1
H42B H 0.263103 0.165387 0.325680 0.044 Uiso 0.908(5) 1 calc R U P C 1
H42C H 0.197934 0.125985 0.346042 0.044 Uiso 0.908(5) 1 calc R U P C 1
C42B C 0.163(3) 0.1425(6) 0.3099(10) 0.0295(5) Uani 0.092(5) 1 d D . P C 2
H42D H 0.173888 0.116810 0.324304 0.044 Uiso 0.092(5) 1 calc R U P C 2
H42E H 0.272676 0.154855 0.316786 0.044 Uiso 0.092(5) 1 calc R U P C 2
H42F H 0.121506 0.142434 0.267946 0.044 Uiso 0.092(5) 1 calc R U P C 2
C43 C 0.0699(2) 0.11759(5) 0.51637(8) 0.0199(3) Uani 1 1 d . . . . .
C44 C 0.0801(2) 0.08005(5) 0.49742(9) 0.0253(4) Uani 1 1 d . . . . .
H44 H 0.032483 0.072726 0.459154 0.030 Uiso 1 1 calc R U . . .
C45 C 0.1634(3) 0.05391(6) 0.53737(10) 0.0314(4) Uani 1 1 d . . . . .
H45 H 0.171163 0.028490 0.526487 0.038 Uiso 1 1 calc R U . . .
C46 C 0.2350(3) 0.06602(6) 0.59359(10) 0.0320(4) Uani 1 1 d . . . . .
H46 H 0.290982 0.048915 0.621092 0.038 Uiso 1 1 calc R U . . .
C47 C 0.2216(3) 0.10412(6) 0.60808(9) 0.0301(4) Uani 1 1 d . . . . .
H47 H 0.271090 0.112178 0.645755 0.036 Uiso 1 1 calc R U . . .

loop_
_atom_site_aniso_label
_atom_site_aniso_U_11
_atom_site_aniso_U_22
_atom_site_aniso_U_33
_atom_site_aniso_U_23
_atom_site_aniso_U_13
_atom_site_aniso_U_12
S1 0.0451(3) 0.0193(2) 0.0329(3) -0.00389(18) 0.0036(2) 0.00113(19)
F1 0.0962(16) 0.1142(18) 0.0593(12) 0.0450(12) 0.0212(11) 0.0487(14)
F2 0.0394(8) 0.0485(9) 0.0919(13) -0.0109(8) 0.0262(8) -0.0065(7)
F3 0.0462(9) 0.0210(7) 0.1400(18) -0.0140(9) -0.0020(10) 0.0023(6)
O1 0.175(3) 0.0630(14) 0.0322(10) 0.0050(9) 0.0057(14) 0.0654(17)
O2 0.0369(10) 0.0341(9) 0.1134(19) -0.0082(10) 0.0178(11) 0.0008(7)
O3 0.0596(12) 0.0440(10) 0.0744(14) -0.0361(10) 0.0284(10) -0.0210(9)
C48 0.0315(11) 0.0314(11) 0.0434(12) 0.0079(9) 0.0046(9) -0.0026(8)
S2A 0.0264(3) 0.0204(3) 0.0361(5) -0.0068(3) 0.0058(3) -0.0019(2)
S2B 0.0572(16) 0.0185(10) 0.0161(13) -0.0019(8) 0.0105(12) -0.0055(10)
F4A 0.133(10) 0.150(12) 0.092(8) 0.103(9) 0.074(8) 0.093(10)
F4B 0.0365(14) 0.0662(13) 0.062(3) -0.0087(14) 0.0185(18) -0.0136(12)
F5A 0.0365(14) 0.0662(13) 0.062(3) -0.0087(14) 0.0185(18) -0.0136(12)
F5B 0.068(3) 0.025(2) 0.111(3) -0.0225(19) 0.003(2) -0.0110(17)
F6A 0.020(5) 0.039(9) 0.140(18) -0.035(9) 0.042(8) -0.011(4)
F6B 0.0397(10) 0.0786(15) 0.0373(10) -0.0048(9) -0.0047(8) -0.0019(9)
O4A 0.0400(7) 0.0308(6) 0.0418(8) -0.0053(5) 0.0021(5) 0.0037(5)
O4B 0.0400(7) 0.0308(6) 0.0418(8) -0.0053(5) 0.0021(5) 0.0037(5)
O5A 0.0400(7) 0.0308(6) 0.0418(8) -0.0053(5) 0.0021(5) 0.0037(5)
O5B 0.0400(7) 0.0308(6) 0.0418(8) -0.0053(5) 0.0021(5) 0.0037(5)
O6A 0.0400(7) 0.0308(6) 0.0418(8) -0.0053(5) 0.0021(5) 0.0037(5)
O6B 0.0400(7) 0.0308(6) 0.0418(8) -0.0053(5) 0.0021(5) 0.0037(5)
C49A 0.042(10) 0.062(11) 0.089(17) -0.021(11) 0.022(10) 0.002(8)
C49B 0.0278(19) 0.0325(16) 0.042(2) -0.0103(14) 0.0097(14) -0.0072(14)
S3A 0.0262(13) 0.0164(11) 0.055(2) -0.0072(11) 0.0092(13) 0.0006(9)
S3B 0.0366(4) 0.0227(3) 0.0303(4) -0.0071(2) 0.0123(3) -0.0021(2)
F7A 0.1004(17) 0.0262(9) 0.0356(10) -0.0063(8) 0.0012(11) -0.0157(9)
F7B 0.111(8) 0.049(5) 0.142(9) -0.023(6) 0.011(7) -0.021(5)
F8A 0.0355(11) 0.0725(16) 0.0816(17) 0.0077(14) 0.0117(11) -0.0168(10)
F8B 0.060(6) 0.095(7) 0.128(8) 0.014(7) 0.026(6) -0.025(5)
F9A 0.0686(13) 0.0481(11) 0.0367(10) 0.0167(8) 0.0052(9) -0.0002(9)
F9B 0.051(5) 0.109(7) 0.091(6) -0.039(5) -0.010(4) -0.004(5)
O7A 0.0520(7) 0.0361(8) 0.0389(8) -0.0056(5) 0.0110(6) 0.0038(6)
O7B 0.0520(7) 0.0361(8) 0.0389(8) -0.0056(5) 0.0110(6) 0.0038(6)
O8A 0.0520(7) 0.0361(8) 0.0389(8) -0.0056(5) 0.0110(6) 0.0038(6)
O8B 0.0520(7) 0.0361(8) 0.0389(8) -0.0056(5) 0.0110(6) 0.0038(6)
O9A 0.0520(7) 0.0361(8) 0.0389(8) -0.0056(5) 0.0110(6) 0.0038(6)
O9B 0.0520(7) 0.0361(8) 0.0389(8) -0.0056(5) 0.0110(6) 0.0038(6)
C50A 0.0418(16) 0.0290(18) 0.0361(15) -0.0019(13) 0.0048(12) -0.0059(14)
C50B 0.056(6) 0.047(6) 0.084(7) -0.015(6) 0.006(5) -0.005(6)
P1 0.0208(2) 0.0180(2) 0.0167(2) 0.00171(15) 0.00202(16) -0.00164(16)
N1 0.0257(8) 0.0209(7) 0.0189(7) 0.0002(6) 0.0042(6) 0.0024(6)
N2 0.0194(7) 0.0194(7) 0.0233(7) -0.0006(6) 0.0012(6) -0.0009(6)
N3 0.0297(8) 0.0246(8) 0.0195(7) 0.0011(6) 0.0023(6) 0.0035(6)
C1 0.0214(8) 0.0170(8) 0.0195(8) 0.0007(6) 0.0030(6) 0.0011(6)
C2 0.0358(11) 0.0273(10) 0.0235(9) 0.0027(7) 0.0110(8) -0.0015(8)
C3 0.0333(11) 0.0399(12) 0.0495(14) 0.0100(10) 0.0143(10) 0.0001(9)
C4 0.0544(14) 0.0269(11) 0.0446(13) 0.0153(9) 0.0155(11) 0.0028(10)
C5 0.0276(9) 0.0270(9) 0.0216(9) -0.0046(7) -0.0004(7) 0.0061(7)
C6 0.0368(11) 0.0486(13) 0.0203(9) -0.0072(9) -0.0010(8) 0.0048(10)
C7 0.0223(9) 0.0245(9) 0.0273(9) -0.0063(7) -0.0017(7) 0.0036(7)
C8 0.0276(10) 0.0355(11) 0.0432(12) -0.0130(9) -0.0032(9) -0.0023(9)
C9 0.0266(10) 0.0261(9) 0.0279(10) 0.0049(7) 0.0036(8) -0.0064(7)
C10 0.0420(12) 0.0256(11) 0.0502(14) 0.0091(9) 0.0026(10) -0.0112(9)
C11 0.0241(10) 0.0460(13) 0.0334(11) -0.0010(9) 0.0067(8) -0.0076(9)
C12 0.0188(8) 0.0229(8) 0.0184(8) 0.0034(6) 0.0038(6) -0.0001(6)
C13 0.0236(9) 0.0227(9) 0.0237(9) 0.0014(7) 0.0039(7) -0.0015(7)
C14 0.0292(10) 0.0213(9) 0.0303(10) 0.0048(7) 0.0088(8) 0.0011(7)
C15 0.0300(10) 0.0296(10) 0.0244(9) 0.0097(7) 0.0059(8) 0.0079(8)
C16 0.0332(10) 0.0315(10) 0.0184(8) 0.0026(7) 0.0014(7) 0.0063(8)
P2 0.0197(2) 0.0150(2) 0.0165(2) -0.00119(15) 0.00326(15) -0.00183(15)
P3 0.0210(2) 0.0153(2) 0.0182(2) -0.00109(15) 0.00446(16) -0.00177(15)
N4 0.0185(7) 0.0159(6) 0.0178(7) -0.0001(5) 0.0027(5) -0.0015(5)
N5 0.0228(7) 0.0162(7) 0.0178(7) 0.0002(5) 0.0038(6) -0.0009(5)
N6 0.0325(9) 0.0251(8) 0.0191(7) 0.0002(6) 0.0020(6) 0.0023(6)
N7 0.0275(8) 0.0168(7) 0.0192(7) 0.0002(5) 0.0072(6) -0.0007(6)
N8 0.0212(7) 0.0160(7) 0.0175(7) -0.0001(5) 0.0035(6) -0.0005(5)
N9 0.0273(8) 0.0247(8) 0.0226(8) 0.0019(6) 0.0038(6) 0.0015(6)
C17 0.0200(8) 0.0146(7) 0.0176(8) -0.0003(6) 0.0044(6) -0.0001(6)
C18 0.0315(10) 0.0198(9) 0.0248(9) 0.0013(7) 0.0119(8) -0.0040(7)
C19 0.0438(12) 0.0209(10) 0.0460(13) 0.0105(9) 0.0155(10) 0.0008(8)
C20 0.0307(10) 0.0304(10) 0.0351(11) 0.0017(8) 0.0091(8) -0.0027(8)
C21 0.0245(9) 0.0223(8) 0.0184(8) -0.0015(7) 0.0009(7) 0.0011(7)
C22 0.0375(11) 0.0398(11) 0.0184(9) -0.0020(8) 0.0015(8) -0.0052(9)
C23 0.0213(8) 0.0196(8) 0.0208(8) -0.0023(6) 0.0003(7) 0.0013(7)
C24 0.0250(9) 0.0276(9) 0.0277(9) -0.0056(7) -0.0006(7) -0.0037(7)
C25 0.0257(9) 0.0224(9) 0.0199(8) 0.0013(7) 0.0062(7) -0.0060(7)
C26 0.0447(12) 0.0216(9) 0.0303(10) 0.0037(8) 0.0033(9) -0.0118(8)
C27 0.0247(10) 0.0391(11) 0.0313(10) -0.0045(8) 0.0090(8) -0.0069(8)
C28 0.0186(8) 0.0198(8) 0.0189(8) 0.0013(6) 0.0044(6) -0.0007(6)
C29 0.0217(8) 0.0206(8) 0.0236(8) 0.0006(7) 0.0050(7) -0.0013(7)
C029 0.0545(14) 0.0224(10) 0.0422(12) 0.0116(9) 0.0106(11) -0.0036(9)
C30 0.0260(9) 0.0201(9) 0.0317(10) 0.0032(7) 0.0083(8) 0.0015(7)
C31 0.0305(10) 0.0296(10) 0.0270(9) 0.0095(8) 0.0058(8) 0.0056(8)
C32 0.0369(11) 0.0331(10) 0.0196(9) 0.0028(8) 0.0005(8) 0.0042(8)
C33 0.0240(8) 0.0143(7) 0.0186(8) -0.0006(6) 0.0059(6) -0.0007(6)
C34 0.0257(9) 0.0210(8) 0.0186(8) 0.0004(6) 0.0061(7) -0.0048(7)
C35 0.0254(10) 0.0334(10) 0.0293(10) -0.0061(8) 0.0086(8) -0.0063(8)
C36 0.0420(12) 0.0209(9) 0.0296(10) 0.0033(7) 0.0039(9) -0.0085(8)
C37 0.0245(9) 0.0212(8) 0.0195(8) -0.0016(7) 0.0009(7) 0.0008(7)
C38 0.0268(10) 0.0325(10) 0.0266(9) -0.0060(8) -0.0010(8) -0.0032(8)
C39 0.0310(10) 0.0210(8) 0.0179(8) -0.0002(7) 0.0020(7) 0.0026(7)
C40 0.0435(12) 0.0336(11) 0.0184(9) -0.0007(8) 0.0037(8) -0.0004(9)
C41A 0.0355(12) 0.0213(9) 0.0191(12) 0.0007(8) 0.0107(9) -0.0058(8)
C41B 0.0355(12) 0.0213(9) 0.0191(12) 0.0007(8) 0.0107(9) -0.0058(8)
C42A 0.0292(11) 0.0301(11) 0.0311(12) -0.0011(9) 0.0110(9) -0.0057(9)
C42B 0.0292(11) 0.0301(11) 0.0311(12) -0.0011(9) 0.0110(9) -0.0057(9)
C43 0.0186(8) 0.0203(8) 0.0219(8) 0.0018(7) 0.0060(6) 0.0002(6)
C44 0.0254(9) 0.0211(9) 0.0298(10) -0.0001(7) 0.0049(7) 0.0004(7)
C45 0.0332(11) 0.0209(9) 0.0401(11) 0.0044(8) 0.0057(9) 0.0027(8)
C46 0.0334(11) 0.0295(10) 0.0330(10) 0.0120(8) 0.0049(8) 0.0048(8)
C47 0.0324(10) 0.0329(10) 0.0245(9) 0.0048(8) 0.0029(8) 0.0025(8)

loop_
_atom_type_symbol
_atom_type_description
_atom_type_scat_dispersion_real
_atom_type_scat_dispersion_imag
_atom_type_scat_source
C C 0.0181 0.0091 'International Tables Vol C Tables 4.2.6.8 and 6.1.1.4'
H H 0.0000 0.0000 'International Tables Vol C Tables 4.2.6.8 and 6.1.1.4'
F F 0.0727 0.0534 'International Tables Vol C Tables 4.2.6.8 and 6.1.1.4'
N N 0.0311 0.0180 'International Tables Vol C Tables 4.2.6.8 and 6.1.1.4'
O O 0.0492 0.0322 'International Tables Vol C Tables 4.2.6.8 and 6.1.1.4'
P P 0.2955 0.4335 'International Tables Vol C Tables 4.2.6.8 and 6.1.1.4'
S S 0.3331 0.5567 'International Tables Vol C Tables 4.2.6.8 and 6.1.1.4'

loop_
_exptl_crystal_face_index_h
_exptl_crystal_face_index_k
_exptl_crystal_face_index_l
_exptl_crystal_face_perp_dist
-3 12 10 0.0568
1 0 -5 0.0424
0 -1 0 0.0922
-2 17 9 0.0717
-1 12 12 0.0577
0 -2 5 0.0535
-1 5 -3 0.0739
-2 5 -2 0.0704
-5 1 -1 0.0729
-1 -5 3 0.0842
1 -5 1 0.0934
1 0 5 0.0497
0 5 -1 0.0821
1 0 1 0.0500
2 5 0 0.0757
-2 -5 3 0.0826
5 -1 1 0.0550
0 0 -1 0.0220
0 -5 -4 0.0594
0 -5 3 0.0805
-2 9 12 0.0558

loop_
_geom_angle_atom_site_label_1
_geom_angle_atom_site_label_2
_geom_angle_atom_site_label_3
_geom_angle
_geom_angle_site_symmetry_1
_geom_angle_site_symmetry_3
_geom_angle_publ_flag
O1 S1 O2 116.39(19) . . ?
O1 S1 O3 115.76(17) . . ?
O1 S1 C48 102.29(12) . . ?
O2 S1 C48 102.77(11) . . ?
O3 S1 O2 113.39(13) . . ?
O3 S1 C48 103.60(12) . . ?
F1 C48 S1 112.30(19) . . ?
F1 C48 F2 107.0(2) . . ?
F1 C48 F3 106.0(2) . . ?
F2 C48 S1 112.83(16) . . ?
F2 C48 F3 106.8(2) . . ?
F3 C48 S1 111.56(16) . . ?
O4A S2A O5A 119.81(17) . . ?
O4A S2A C49B 102.88(17) . . ?
O5A S2A C49B 101.88(17) . . ?
O6A S2A O4A 112.28(13) . . ?
O6A S2A O5A 114.11(15) . . ?
O6A S2A C49B 102.94(16) . . ?
O4B S2B C49A 105.7(7) . . ?
O5B S2B O4B 118.9(5) . . ?
O5B S2B C49A 105.4(6) . . ?
O6B S2B O4B 109.7(7) . . ?
O6B S2B O5B 108.3(6) . . ?
O6B S2B C49A 108.3(7) . . ?
F4A C49A S2B 114.3(11) . . ?
F4A C49A F5A 104(3) . . ?
F4A C49A F6A 109.8(18) . . ?
F5A C49A S2B 111(2) . . ?
F6A C49A S2B 110.6(14) . . ?
F6A C49A F5A 107(2) . . ?
F4B C49B S2A 113.6(6) . . ?
F4B C49B F5B 109.2(7) . . ?
F4B C49B F6B 105.4(7) . . ?
F5B C49B S2A 110.3(4) . . ?
F5B C49B F6B 107.7(5) . . ?
F6B C49B S2A 110.3(3) . . ?
O7A S3A O8A 104.6(6) . . ?
O7A S3A O9A 113.9(6) . . ?
O7A S3A C50B 102.2(7) . . ?
O8A S3A C50B 103.5(8) . . ?
O9A S3A O8A 125.3(6) . . ?
O9A S3A C50B 104.5(7) . . ?
O7B S3B C50A 99.76(17) . . ?
O8B S3B O7B 117.31(14) . . ?
O8B S3B C50A 102.30(15) . . ?
O9B S3B O7B 115.96(18) . . ?
O9B S3B O8B 114.41(14) . . ?
O9B S3B C50A 103.54(16) . . ?
F7A C50A S3B 111.2(2) . . ?
F7A C50A F8A 108.2(3) . . ?
F7A C50A F9A 106.6(3) . . ?
F8A C50A S3B 112.4(3) . . ?
F9A C50A S3B 112.7(2) . . ?
F9A C50A F8A 105.4(3) . . ?
F7B C50B S3A 112.8(12) . . ?
F7B C50B F8B 106.6(14) . . ?
F7B C50B F9B 104.3(15) . . ?
F8B C50B S3A 109.8(11) . . ?
F9B C50B S3A 114.8(11) . . ?
F9B C50B F8B 108.1(13) . . ?
C1 P1 P1 100.73(6) . 3_766 ?
C1 P1 C12 104.62(8) . . ?
C12 P1 P1 99.56(6) . 3_766 ?
C1 N1 C2 128.35(16) . . ?
C1 N1 C5 109.14(16) . . ?
C5 N1 C2 122.35(16) . . ?
C1 N2 C7 109.31(16) . . ?
C1 N2 C9 123.99(15) . . ?
C7 N2 C9 126.68(16) . . ?
C16 N3 C12 117.12(17) . . ?
N1 C1 P1 120.91(13) . . ?
N2 C1 P1 131.75(14) . . ?
N2 C1 N1 107.07(15) . . ?
N1 C2 H2 105.2 . . ?
N1 C2 C3 111.73(17) . . ?
N1 C2 C4 113.52(17) . . ?
C3 C2 H2 105.2 . . ?
C3 C2 C4 114.9(2) . . ?
C4 C2 H2 105.2 . . ?
C2 C3 H3A 109.5 . . ?
C2 C3 H3B 109.5 . . ?
C2 C3 H3C 109.5 . . ?
H3A C3 H3B 109.5 . . ?
H3A C3 H3C 109.5 . . ?
H3B C3 H3C 109.5 . . ?
C2 C4 H4A 109.5 . . ?
C2 C4 H4B 109.5 . . ?
C2 C4 H4C 109.5 . . ?
H4A C4 H4B 109.5 . . ?
H4A C4 H4C 109.5 . . ?
H4B C4 H4C 109.5 . . ?
N1 C5 C6 123.68(19) . . ?
C7 C5 N1 107.67(16) . . ?
C7 C5 C6 128.60(19) . . ?
C5 C6 H6A 109.5 . . ?
C5 C6 H6B 109.5 . . ?
C5 C6 H6C 109.5 . . ?
H6A C6 H6B 109.5 . . ?
H6A C6 H6C 109.5 . . ?
H6B C6 H6C 109.5 . . ?
N2 C7 C8 125.71(19) . . ?
C5 C7 N2 106.80(17) . . ?
C5 C7 C8 127.41(19) . . ?
C7 C8 H8A 109.5 . . ?
C7 C8 H8B 109.5 . . ?
C7 C8 H8C 109.5 . . ?
H8A C8 H8B 109.5 . . ?
H8A C8 H8C 109.5 . . ?
H8B C8 H8C 109.5 . . ?
N2 C9 H9 106.9 . . ?
N2 C9 C10 111.84(18) . . ?
N2 C9 C11 110.65(16) . . ?
C10 C9 H9 106.9 . . ?
C11 C9 H9 106.9 . . ?
C11 C9 C10 113.22(18) . . ?
C9 C10 H10A 109.5 . . ?
C9 C10 H10B 109.5 . . ?
C9 C10 H10C 109.5 . . ?
H10A C10 H10B 109.5 . . ?
H10A C10 H10C 109.5 . . ?
H10B C10 H10C 109.5 . . ?
C9 C11 H11A 109.5 . . ?
C9 C11 H11B 109.5 . . ?
C9 C11 H11C 109.5 . . ?
H11A C11 H11B 109.5 . . ?
H11A C11 H11C 109.5 . . ?
H11B C11 H11C 109.5 . . ?
N3 C12 P1 111.01(13) . . ?
N3 C12 C13 123.78(17) . . ?
C13 C12 P1 124.73(14) . . ?
C12 C13 H13 121.1 . . ?
C12 C13 C14 117.89(18) . . ?
C14 C13 H13 121.1 . . ?
C13 C14 H14 120.4 . . ?
C15 C14 C13 119.29(18) . . ?
C15 C14 H14 120.4 . . ?
C14 C15 H15 120.7 . . ?
C14 C15 C16 118.70(18) . . ?
C16 C15 H15 120.7 . . ?
N3 C16 C15 123.22(18) . . ?
N3 C16 H16 118.4 . . ?
C15 C16 H16 118.4 . . ?
C17 P2 P3 100.45(6) . . ?
C17 P2 C28 103.29(8) . . ?
C28 P2 P3 99.69(6) . . ?
C33 P3 P2 101.48(6) . . ?
C33 P3 C43 103.17(8) . . ?
C43 P3 P2 99.49(6) . . ?
C17 N4 C23 109.19(14) . . ?
C17 N4 C25 124.22(14) . . ?
C23 N4 C25 126.57(15) . . ?
C17 N5 C18 128.46(15) . . ?
C17 N5 C21 109.02(15) . . ?
C21 N5 C18 122.46(15) . . ?
C32 N6 C28 116.78(17) . . ?
C33 N7 C39 109.17(15) . . ?
C33 N7 C41A 130.15(17) . . ?
C33 N7 C41B 114.5(10) . . ?
C39 N7 C41A 120.68(16) . . ?
C39 N7 C41B 135.8(10) . . ?
C33 N8 C34 124.30(15) . . ?
C33 N8 C37 109.06(15) . . ?
C37 N8 C34 126.63(15) . . ?
C47 N9 C43 117.09(17) . . ?
N4 C17 P2 131.49(13) . . ?
N5 C17 P2 121.10(13) . . ?
N5 C17 N4 107.27(15) . . ?
N5 C18 H18 105.3 . . ?
N5 C18 C19 112.43(16) . . ?
N5 C18 C20 112.31(16) . . ?
C19 C18 H18 105.3 . . ?
C20 C18 H18 105.3 . . ?
C20 C18 C19 115.22(18) . . ?
C18 C19 H19A 109.5 . . ?
C18 C19 H19B 109.5 . . ?
C18 C19 H19C 109.5 . . ?
H19A C19 H19B 109.5 . . ?
H19A C19 H19C 109.5 . . ?
H19B C19 H19C 109.5 . . ?
C18 C20 H20A 109.5 . . ?
C18 C20 H20B 109.5 . . ?
C18 C20 H20C 109.5 . . ?
H20A C20 H20B 109.5 . . ?
H20A C20 H20C 109.5 . . ?
H20B C20 H20C 109.5 . . ?
N5 C21 C22 123.71(17) . . ?
C23 C21 N5 107.76(15) . . ?
C23 C21 C22 128.38(18) . . ?
C21 C22 H22A 109.5 . . ?
C21 C22 H22B 109.5 . . ?
C21 C22 H22C 109.5 . . ?
H22A C22 H22B 109.5 . . ?
H22A C22 H22C 109.5 . . ?
H22B C22 H22C 109.5 . . ?
N4 C23 C24 125.83(17) . . ?
C21 C23 N4 106.75(15) . . ?
C21 C23 C24 127.38(17) . . ?
C23 C24 H24A 109.5 . . ?
C23 C24 H24B 109.5 . . ?
C23 C24 H24C 109.5 . . ?
H24A C24 H24B 109.5 . . ?
H24A C24 H24C 109.5 . . ?
H24B C24 H24C 109.5 . . ?
N4 C25 H25 106.8 . . ?
N4 C25 C26 111.82(15) . . ?
N4 C25 C27 110.95(16) . . ?
C26 C25 H25 106.8 . . ?
C27 C25 H25 106.8 . . ?
C27 C25 C26 113.11(17) . . ?
C25 C26 H26A 109.5 . . ?
C25 C26 H26B 109.5 . . ?
C25 C26 H26C 109.5 . . ?
H26A C26 H26B 109.5 . . ?
H26A C26 H26C 109.5 . . ?
H26B C26 H26C 109.5 . . ?
C25 C27 H27A 109.5 . . ?
C25 C27 H27B 109.5 . . ?
C25 C27 H27C 109.5 . . ?
H27A C27 H27B 109.5 . . ?
H27A C27 H27C 109.5 . . ?
H27B C27 H27C 109.5 . . ?
N6 C28 P2 111.83(13) . . ?
N6 C28 C29 123.89(17) . . ?
C29 C28 P2 123.79(14) . . ?
C28 C29 H29 121.0 . . ?
C30 C29 C28 117.94(17) . . ?
C30 C29 H29 121.0 . . ?
H02A C029 H02B 109.5 . . ?
H02A C029 H02C 109.5 . . ?
H02B C029 H02C 109.5 . . ?
H02D C029 H02E 109.5 . . ?
H02D C029 H02F 109.5 . . ?
H02E C029 H02F 109.5 . . ?
C41A C029 H02A 109.5 . . ?
C41A C029 H02B 109.5 . . ?
C41A C029 H02C 109.5 . . ?
C41B C029 H02D 109.5 . . ?
C41B C029 H02E 109.5 . . ?
C41B C029 H02F 109.5 . . ?
C29 C30 H30 120.3 . . ?
C31 C30 C29 119.34(18) . . ?
C31 C30 H30 120.3 . . ?
C30 C31 H31 120.9 . . ?
C30 C31 C32 118.29(18) . . ?
C32 C31 H31 120.9 . . ?
N6 C32 C31 123.75(18) . . ?
N6 C32 H32 118.1 . . ?
C31 C32 H32 118.1 . . ?
N7 C33 P3 120.84(13) . . ?
N7 C33 N8 107.23(15) . . ?
N8 C33 P3 131.90(13) . . ?
N8 C34 H34 106.9 . . ?
N8 C34 C35 111.13(15) . . ?
N8 C34 C36 112.11(15) . . ?
C35 C34 H34 106.9 . . ?
C35 C34 C36 112.62(16) . . ?
C36 C34 H34 106.9 . . ?
C34 C35 H35A 109.5 . . ?
C34 C35 H35B 109.5 . . ?
C34 C35 H35C 109.5 . . ?
H35A C35 H35B 109.5 . . ?
H35A C35 H35C 109.5 . . ?
H35B C35 H35C 109.5 . . ?
C34 C36 H36A 109.5 . . ?
C34 C36 H36B 109.5 . . ?
C34 C36 H36C 109.5 . . ?
H36A C36 H36B 109.5 . . ?
H36A C36 H36C 109.5 . . ?
H36B C36 H36C 109.5 . . ?
N8 C37 C38 125.42(17) . . ?
C39 C37 N8 107.08(16) . . ?
C39 C37 C38 127.43(17) . . ?
C37 C38 H38A 109.5 . . ?
C37 C38 H38B 109.5 . . ?
C37 C38 H38C 109.5 . . ?
H38A C38 H38B 109.5 . . ?
H38A C38 H38C 109.5 . . ?
H38B C38 H38C 109.5 . . ?
N7 C39 C40 123.29(18) . . ?
C37 C39 N7 107.44(16) . . ?
C37 C39 C40 129.04(18) . . ?
C39 C40 H40A 109.5 . . ?
C39 C40 H40B 109.5 . . ?
C39 C40 H40C 109.5 . . ?
H40A C40 H40B 109.5 . . ?
H40A C40 H40C 109.5 . . ?
H40B C40 H40C 109.5 . . ?
N7 C41A C029 112.38(18) . . ?
N7 C41A H41A 106.2 . . ?
N7 C41A C42A 111.76(18) . . ?
C029 C41A H41A 106.2 . . ?
C029 C41A C42A 113.4(2) . . ?
C42A C41A H41A 106.2 . . ?
N7 C41B C029 104.6(10) . . ?
N7 C41B H41B 102.5 . . ?
C029 C41B H41B 102.5 . . ?
C42B C41B N7 111.7(14) . . ?
C42B C41B C029 129.5(16) . . ?
C42B C41B H41B 102.5 . . ?
C41A C42A H42A 109.5 . . ?
C41A C42A H42B 109.5 . . ?
C41A C42A H42C 109.5 . . ?
H42A C42A H42B 109.5 . . ?
H42A C42A H42C 109.5 . . ?
H42B C42A H42C 109.5 . . ?
C41B C42B H42D 109.5 . . ?
C41B C42B H42E 109.5 . . ?
C41B C42B H42F 109.5 . . ?
H42D C42B H42E 109.5 . . ?
H42D C42B H42F 109.5 . . ?
H42E C42B H42F 109.5 . . ?
N9 C43 P3 111.78(13) . . ?
N9 C43 C44 123.65(17) . . ?
C44 C43 P3 124.22(14) . . ?
C43 C44 H44 121.0 . . ?
C45 C44 C43 117.92(19) . . ?
C45 C44 H44 121.0 . . ?
C44 C45 H45 120.3 . . ?
C46 C45 C44 119.34(19) . . ?
C46 C45 H45 120.3 . . ?
C45 C46 H46 120.7 . . ?
C45 C46 C47 118.69(19) . . ?
C47 C46 H46 120.7 . . ?
N9 C47 C46 123.3(2) . . ?
N9 C47 H47 118.4 . . ?
C46 C47 H47 118.4 . . ?

loop_
_geom_bond_atom_site_label_1
_geom_bond_atom_site_label_2
_geom_bond_distance
_geom_bond_site_symmetry_2
_geom_bond_publ_flag
S1 O1 1.412(2) . ?
S1 O2 1.436(2) . ?
S1 O3 1.4233(18) . ?
S1 C48 1.822(2) . ?
F1 C48 1.310(3) . ?
F2 C48 1.323(3) . ?
F3 C48 1.324(3) . ?
S2A O4A 1.442(3) . ?
S2A O5A 1.449(3) . ?
S2A O6A 1.438(2) . ?
S2A C49B 1.829(3) . ?
S2B O4B 1.455(10) . ?
S2B O5B 1.407(8) . ?
S2B O6B 1.330(10) . ?
S2B C49A 1.792(13) . ?
F4A C49A 1.286(15) . ?
F4B C49B 1.313(8) . ?
F5A C49A 1.367(18) . ?
F5B C49B 1.335(6) . ?
F6A C49A 1.335(16) . ?
F6B C49B 1.350(4) . ?
S3A O7A 1.425(9) . ?
S3A O8A 1.520(10) . ?
S3A O9A 1.448(8) . ?
S3A C50B 1.791(14) . ?
S3B O7B 1.457(3) . ?
S3B O8B 1.443(2) . ?
S3B O9B 1.441(2) . ?
S3B C50A 1.814(4) . ?
F7A C50A 1.326(4) . ?
F7B C50B 1.315(14) . ?
F8A C50A 1.341(4) . ?
F8B C50B 1.370(16) . ?
F9A C50A 1.332(4) . ?
F9B C50B 1.334(16) . ?
P1 P1 2.2520(9) 3_766 ?
P1 C1 1.8247(18) . ?
P1 C12 1.8361(18) . ?
N1 C1 1.356(2) . ?
N1 C2 1.494(2) . ?
N1 C5 1.374(3) . ?
N2 C1 1.352(2) . ?
N2 C7 1.384(2) . ?
N2 C9 1.485(2) . ?
N3 C12 1.345(2) . ?
N3 C16 1.343(2) . ?
C2 H2 0.9800 . ?
C2 C3 1.498(3) . ?
C2 C4 1.512(3) . ?
C3 H3A 0.9600 . ?
C3 H3B 0.9600 . ?
C3 H3C 0.9600 . ?
C4 H4A 0.9600 . ?
C4 H4B 0.9600 . ?
C4 H4C 0.9600 . ?
C5 C6 1.493(3) . ?
C5 C7 1.360(3) . ?
C6 H6A 0.9600 . ?
C6 H6B 0.9600 . ?
C6 H6C 0.9600 . ?
C7 C8 1.494(3) . ?
C8 H8A 0.9600 . ?
C8 H8B 0.9600 . ?
C8 H8C 0.9600 . ?
C9 H9 0.9800 . ?
C9 C10 1.528(3) . ?
C9 C11 1.525(3) . ?
C10 H10A 0.9600 . ?
C10 H10B 0.9600 . ?
C10 H10C 0.9600 . ?
C11 H11A 0.9600 . ?
C11 H11B 0.9600 . ?
C11 H11C 0.9600 . ?
C12 C13 1.390(3) . ?
C13 H13 0.9300 . ?
C13 C14 1.390(3) . ?
C14 H14 0.9300 . ?
C14 C15 1.383(3) . ?
C15 H15 0.9300 . ?
C15 C16 1.389(3) . ?
C16 H16 0.9300 . ?
P2 P3 2.2496(6) . ?
P2 C17 1.8225(18) . ?
P2 C28 1.8367(18) . ?
P3 C33 1.8252(18) . ?
P3 C43 1.8392(18) . ?
N4 C17 1.358(2) . ?
N4 C23 1.380(2) . ?
N4 C25 1.491(2) . ?
N5 C17 1.353(2) . ?
N5 C18 1.495(2) . ?
N5 C21 1.374(2) . ?
N6 C28 1.343(2) . ?
N6 C32 1.341(3) . ?
N7 C33 1.353(2) . ?
N7 C39 1.376(2) . ?
N7 C41A 1.492(3) . ?
N7 C41B 1.562(17) . ?
N8 C33 1.356(2) . ?
N8 C34 1.488(2) . ?
N8 C37 1.381(2) . ?
N9 C43 1.344(2) . ?
N9 C47 1.344(3) . ?
C18 H18 0.9800 . ?
C18 C19 1.509(3) . ?
C18 C20 1.501(3) . ?
C19 H19A 0.9600 . ?
C19 H19B 0.9600 . ?
C19 H19C 0.9600 . ?
C20 H20A 0.9600 . ?
C20 H20B 0.9600 . ?
C20 H20C 0.9600 . ?
C21 C22 1.493(3) . ?
C21 C23 1.366(3) . ?
C22 H22A 0.9600 . ?
C22 H22B 0.9600 . ?
C22 H22C 0.9600 . ?
C23 C24 1.490(3) . ?
C24 H24A 0.9600 . ?
C24 H24B 0.9600 . ?
C24 H24C 0.9600 . ?
C25 H25 0.9800 . ?
C25 C26 1.526(3) . ?
C25 C27 1.519(3) . ?
C26 H26A 0.9600 . ?
C26 H26B 0.9600 . ?
C26 H26C 0.9600 . ?
C27 H27A 0.9600 . ?
C27 H27B 0.9600 . ?
C27 H27C 0.9600 . ?
C28 C29 1.392(3) . ?
C29 H29 0.9300 . ?
C29 C30 1.388(3) . ?
C029 H02A 0.9600 . ?
C029 H02B 0.9600 . ?
C029 H02C 0.9600 . ?
C029 H02D 0.9600 . ?
C029 H02E 0.9600 . ?
C029 H02F 0.9600 . ?
C029 C41A 1.510(3) . ?
C029 C41B 1.590(16) . ?
C30 H30 0.9300 . ?
C30 C31 1.386(3) . ?
C31 H31 0.9300 . ?
C31 C32 1.390(3) . ?
C32 H32 0.9300 . ?
C34 H34 0.9800 . ?
C34 C35 1.524(3) . ?
C34 C36 1.526(3) . ?
C35 H35A 0.9600 . ?
C35 H35B 0.9600 . ?
C35 H35C 0.9600 . ?
C36 H36A 0.9600 . ?
C36 H36B 0.9600 . ?
C36 H36C 0.9600 . ?
C37 C38 1.495(3) . ?
C37 C39 1.362(3) . ?
C38 H38A 0.9600 . ?
C38 H38B 0.9600 . ?
C38 H38C 0.9600 . ?
C39 C40 1.492(3) . ?
C40 H40A 0.9600 . ?
C40 H40B 0.9600 . ?
C40 H40C 0.9600 . ?
C41A H41A 0.9800 . ?
C41A C42A 1.515(3) . ?
C41B H41B 0.9800 . ?
C41B C42B 1.513(17) . ?
C42A H42A 0.9600 . ?
C42A H42B 0.9600 . ?
C42A H42C 0.9600 . ?
C42B H42D 0.9600 . ?
C42B H42E 0.9600 . ?
C42B H42F 0.9600 . ?
C43 C44 1.392(3) . ?
C44 H44 0.9300 . ?
C44 C45 1.386(3) . ?
C45 H45 0.9300 . ?
C45 C46 1.384(3) . ?
C46 H46 0.9300 . ?
C46 C47 1.384(3) . ?
C47 H47 0.9300 . ?

loop_
_geom_torsion_atom_site_label_1
_geom_torsion_atom_site_label_2
_geom_torsion_atom_site_label_3
_geom_torsion_atom_site_label_4
_geom_torsion
_geom_torsion_site_symmetry_1
_geom_torsion_site_symmetry_2
_geom_torsion_site_symmetry_3
_geom_torsion_site_symmetry_4
_geom_torsion_publ_flag
O1 S1 C48 F1 177.5(2) . . . . ?
O1 S1 C48 F2 -61.5(2) . . . . ?
O1 S1 C48 F3 58.6(2) . . . . ?
O2 S1 C48 F1 56.4(2) . . . . ?
O2 S1 C48 F2 177.43(19) . . . . ?
O2 S1 C48 F3 -62.4(2) . . . . ?
O3 S1 C48 F1 -61.8(2) . . . . ?
O3 S1 C48 F2 59.2(2) . . . . ?
O3 S1 C48 F3 179.33(19) . . . . ?
O4A S2A C49B F4B -170.9(7) . . . . ?
O4A S2A C49B F5B -47.9(5) . . . . ?
O4A S2A C49B F6B 71.0(3) . . . . ?
O4B S2B C49A F4A 54.9(14) . . . . ?
O4B S2B C49A F5A -62(3) . . . . ?
O4B S2B C49A F6A 179.4(14) . . . . ?
O5A S2A C49B F4B 64.4(8) . . . . ?
O5A S2A C49B F5B -172.6(5) . . . . ?
O5A S2A C49B F6B -53.7(3) . . . . ?
O5B S2B C49A F4A -178.3(11) . . . . ?
O5B S2B C49A F5A 65(3) . . . . ?
O5B S2B C49A F6A -53.8(15) . . . . ?
O6A S2A C49B F4B -54.1(7) . . . . ?
O6A S2A C49B F5B 68.9(5) . . . . ?
O6A S2A C49B F6B -172.2(2) . . . . ?
O6B S2B C49A F4A -62.6(14) . . . . ?
O6B S2B C49A F5A -180(3) . . . . ?
O6B S2B C49A F6A 61.9(16) . . . . ?
O7A S3A C50B F7B -171.9(14) . . . . ?
O7A S3A C50B F8B 69.4(12) . . . . ?
O7A S3A C50B F9B -52.6(13) . . . . ?
O7B S3B C50A F7A 63.5(3) . . . . ?
O7B S3B C50A F8A -175.1(3) . . . . ?
O7B S3B C50A F9A -56.2(3) . . . . ?
O8A S3A C50B F7B -63.4(15) . . . . ?
O8A S3A C50B F8B 177.9(11) . . . . ?
O8A S3A C50B F9B 55.9(13) . . . . ?
O8B S3B C50A F7A -57.5(3) . . . . ?
O8B S3B C50A F8A 64.0(3) . . . . ?
O8B S3B C50A F9A -177.1(2) . . . . ?
O9A S3A C50B F7B 69.1(15) . . . . ?
O9A S3A C50B F8B -49.6(12) . . . . ?
O9A S3A C50B F9B -171.6(11) . . . . ?
O9B S3B C50A F7A -176.6(3) . . . . ?
O9B S3B C50A F8A -55.2(3) . . . . ?
O9B S3B C50A F9A 63.7(3) . . . . ?
P1 P1 C1 N1 -126.25(14) 3_766 . . . ?
P1 P1 C1 N2 47.00(18) 3_766 . . . ?
P1 P1 C12 N3 60.68(13) 3_766 . . . ?
P1 P1 C12 C13 -127.04(15) 3_766 . . . ?
P1 C12 C13 C14 -171.88(14) . . . . ?
N1 C5 C7 N2 -0.2(2) . . . . ?
N1 C5 C7 C8 176.76(19) . . . . ?
N3 C12 C13 C14 -0.6(3) . . . . ?
C1 P1 C12 N3 164.50(13) . . . . ?
C1 P1 C12 C13 -23.22(18) . . . . ?
C1 N1 C2 C3 -60.3(3) . . . . ?
C1 N1 C2 C4 71.6(3) . . . . ?
C1 N1 C5 C6 178.42(18) . . . . ?
C1 N1 C5 C7 0.6(2) . . . . ?
C1 N2 C7 C5 -0.3(2) . . . . ?
C1 N2 C7 C8 -177.32(18) . . . . ?
C1 N2 C9 C10 122.7(2) . . . . ?
C1 N2 C9 C11 -110.0(2) . . . . ?
C2 N1 C1 P1 -10.6(3) . . . . ?
C2 N1 C1 N2 174.65(17) . . . . ?
C2 N1 C5 C6 2.6(3) . . . . ?
C2 N1 C5 C7 -175.17(17) . . . . ?
C5 N1 C1 P1 173.93(13) . . . . ?
C5 N1 C1 N2 -0.8(2) . . . . ?
C5 N1 C2 C3 114.7(2) . . . . ?
C5 N1 C2 C4 -113.5(2) . . . . ?
C6 C5 C7 N2 -177.84(19) . . . . ?
C6 C5 C7 C8 -0.9(3) . . . . ?
C7 N2 C1 P1 -173.25(14) . . . . ?
C7 N2 C1 N1 0.7(2) . . . . ?
C7 N2 C9 C10 -58.9(2) . . . . ?
C7 N2 C9 C11 68.3(2) . . . . ?
C9 N2 C1 P1 5.4(3) . . . . ?
C9 N2 C1 N1 179.30(16) . . . . ?
C9 N2 C7 C5 -178.88(17) . . . . ?
C9 N2 C7 C8 4.1(3) . . . . ?
C12 P1 C1 N1 130.80(15) . . . . ?
C12 P1 C1 N2 -55.95(19) . . . . ?
C12 N3 C16 C15 -0.9(3) . . . . ?
C12 C13 C14 C15 0.1(3) . . . . ?
C13 C14 C15 C16 -0.1(3) . . . . ?
C14 C15 C16 N3 0.5(3) . . . . ?
C16 N3 C12 P1 173.29(15) . . . . ?
C16 N3 C12 C13 0.9(3) . . . . ?
P2 P3 C33 N7 131.44(14) . . . . ?
P2 P3 C33 N8 -46.05(18) . . . . ?
P2 P3 C43 N9 -63.11(13) . . . . ?
P2 P3 C43 C44 123.53(15) . . . . ?
P2 C28 C29 C30 -172.70(14) . . . . ?
P3 P2 C17 N4 47.18(17) . . . . ?
P3 P2 C17 N5 -127.92(13) . . . . ?
P3 P2 C28 N6 59.30(13) . . . . ?
P3 P2 C28 C29 -128.46(15) . . . . ?
P3 C43 C44 C45 174.66(15) . . . . ?
N5 C21 C23 N4 0.4(2) . . . . ?
N5 C21 C23 C24 178.13(17) . . . . ?
N6 C28 C29 C30 -1.4(3) . . . . ?
N8 C37 C39 N7 -1.0(2) . . . . ?
N8 C37 C39 C40 173.56(19) . . . . ?
N9 C43 C44 C45 2.1(3) . . . . ?
C17 P2 C28 N6 162.56(13) . . . . ?
C17 P2 C28 C29 -25.20(17) . . . . ?
C17 N4 C23 C21 -0.8(2) . . . . ?
C17 N4 C23 C24 -178.59(17) . . . . ?
C17 N4 C25 C26 123.22(18) . . . . ?
C17 N4 C25 C27 -109.48(19) . . . . ?
C17 N5 C18 C19 74.3(2) . . . . ?
C17 N5 C18 C20 -57.6(2) . . . . ?
C17 N5 C21 C22 176.02(18) . . . . ?
C17 N5 C21 C23 0.1(2) . . . . ?
C18 N5 C17 P2 -7.4(2) . . . . ?
C18 N5 C17 N4 176.43(16) . . . . ?
C18 N5 C21 C22 -1.3(3) . . . . ?
C18 N5 C21 C23 -177.16(16) . . . . ?
C21 N5 C17 P2 175.51(12) . . . . ?
C21 N5 C17 N4 -0.65(19) . . . . ?
C21 N5 C18 C19 -109.0(2) . . . . ?
C21 N5 C18 C20 119.09(19) . . . . ?
C22 C21 C23 N4 -175.20(19) . . . . ?
C22 C21 C23 C24 2.5(3) . . . . ?
C23 N4 C17 P2 -174.68(14) . . . . ?
C23 N4 C17 N5 0.93(19) . . . . ?
C23 N4 C25 C26 -58.4(2) . . . . ?
C23 N4 C25 C27 68.9(2) . . . . ?
C25 N4 C17 P2 3.9(3) . . . . ?
C25 N4 C17 N5 179.53(15) . . . . ?
C25 N4 C23 C21 -179.41(16) . . . . ?
C25 N4 C23 C24 2.8(3) . . . . ?
C28 P2 C17 N4 -55.50(18) . . . . ?
C28 P2 C17 N5 129.40(14) . . . . ?
C28 N6 C32 C31 -0.7(3) . . . . ?
C28 C29 C30 C31 0.2(3) . . . . ?
C29 C30 C31 C32 0.6(3) . . . . ?
C30 C31 C32 N6 -0.4(3) . . . . ?
C32 N6 C28 P2 173.83(15) . . . . ?
C32 N6 C28 C29 1.6(3) . . . . ?
C33 P3 C43 N9 -167.37(13) . . . . ?
C33 P3 C43 C44 19.27(18) . . . . ?
C33 N7 C39 C37 0.5(2) . . . . ?
C33 N7 C39 C40 -174.46(18) . . . . ?
C33 N7 C41A C029 -69.9(3) . . . . ?
C33 N7 C41A C42A 58.9(3) . . . . ?
C33 N7 C41B C029 -96.2(13) . . . . ?
C33 N7 C41B C42B 119.5(17) . . . . ?
C33 N8 C34 C35 107.26(19) . . . . ?
C33 N8 C34 C36 -125.71(18) . . . . ?
C33 N8 C37 C38 178.25(18) . . . . ?
C33 N8 C37 C39 1.2(2) . . . . ?
C34 N8 C33 P3 -2.1(3) . . . . ?
C34 N8 C33 N7 -179.86(15) . . . . ?
C34 N8 C37 C38 -2.8(3) . . . . ?
C34 N8 C37 C39 -179.87(16) . . . . ?
C37 N8 C33 P3 176.88(14) . . . . ?
C37 N8 C33 N7 -0.86(19) . . . . ?
C37 N8 C34 C35 -71.6(2) . . . . ?
C37 N8 C34 C36 55.5(2) . . . . ?
C38 C37 C39 N7 -178.01(18) . . . . ?
C38 C37 C39 C40 -3.5(3) . . . . ?
C39 N7 C33 P3 -177.81(13) . . . . ?
C39 N7 C33 N8 0.2(2) . . . . ?
C39 N7 C41A C029 110.3(2) . . . . ?
C39 N7 C41A C42A -120.9(2) . . . . ?
C39 N7 C41B C029 93.4(12) . . . . ?
C39 N7 C41B C42B -51(2) . . . . ?
C41A N7 C33 P3 2.4(3) . . . . ?
C41A N7 C33 N8 -179.57(18) . . . . ?
C41A N7 C39 C37 -179.69(17) . . . . ?
C41A N7 C39 C40 5.4(3) . . . . ?
C41B N7 C33 P3 9.3(7) . . . . ?
C41B N7 C33 N8 -172.7(7) . . . . ?
C41B N7 C39 C37 171.2(9) . . . . ?
C41B N7 C39 C40 -3.7(10) . . . . ?
C43 P3 C33 N7 -125.84(15) . . . . ?
C43 P3 C33 N8 56.67(19) . . . . ?
C43 N9 C47 C46 0.2(3) . . . . ?
C43 C44 C45 C46 -1.0(3) . . . . ?
C44 C45 C46 C47 -0.3(3) . . . . ?
C45 C46 C47 N9 0.8(3) . . . . ?
C47 N9 C43 P3 -175.04(14) . . . . ?
C47 N9 C43 C44 -1.6(3) . . . . ?

loop_
_exptl_oxdiff_crystal_face_indexfrac_h
_exptl_oxdiff_crystal_face_indexfrac_k
_exptl_oxdiff_crystal_face_indexfrac_l
_exptl_oxdiff_crystal_face_x
_exptl_oxdiff_crystal_face_y
_exptl_oxdiff_crystal_face_z
-2.7556 12.4700 10.4611 -0.1790 0.9635 0.1990
1.0000 -0.0011 -5.0020 -0.0396 -0.3503 0.1159
-0.0002 -0.9993 -0.0002 0.0287 -0.0133 -0.0304
-1.5678 17.2326 9.0539 -0.4573 0.8398 0.2925
-0.8901 12.0186 12.4623 -0.4765 0.8762 -0.0714
0.0003 -2.0004 5.0005 -0.0471 0.2258 -0.2696
-1.0001 5.0006 -2.9984 0.0633 0.0129 0.3702
-2.0006 5.0032 -1.9972 0.1864 0.1613 0.4214
-5.0029 1.0142 -0.9950 0.7123 0.4521 0.5367
-1.0011 -4.9948 3.0004 0.2248 0.1828 -0.1844
0.9999 -4.9999 0.9980 -0.0215 -0.1139 -0.2867
1.0012 -0.0047 5.0000 -0.2484 0.1545 -0.3017
0.0007 4.9970 -0.9990 -0.1225 0.0160 0.1938
1.0007 -0.0033 0.9992 -0.1649 -0.0474 -0.1347
2.0021 4.9908 -0.0007 -0.4315 -0.1292 -0.0338
-2.0017 -4.9919 3.0014 0.3688 0.2806 -0.0915
5.0029 -1.0142 0.9950 -0.7123 -0.4521 -0.5367
-0.0001 0.0004 -1.0002 0.0209 -0.0505 0.0418
-0.0013 -4.9952 -4.0021 0.2270 -0.2685 0.0150
-0.0005 -4.9977 2.9994 0.0808 0.0849 -0.2773
-2.3891 9.3751 12.3744 -0.1830 0.9831 -0.0091
